data_4303316
loop_
_publ_author_name
'Sebastian Scheuermann'
'Biprajit Sarkar'
'Michael Bolte'
'Jan W. Bats'
'Hans-Wolfram Lerner'
'Matthias Wagner'

_publ_section_title
;
Single-Electron Transfer in Palladium Complexes of
1,4-Naphthoquinone-Containing Bis(pyrazol-1-yl)methane Ligands
;
_journal_name_full 'Inorganic Chemistry'
_journal_page_first 9385
_journal_page_last 9392
_journal_paper_doi 10.1021/ic9013015
_journal_volume 48
_journal_year 2009
_chemical_formula_sum 'C19 H18 N4 O2'
_chemical_formula_weight 334.37
_chemical_name_systematic ?
_space_group_IT_number 2
_symmetry_cell_setting triclinic
_symmetry_space_group_name_Hall '-P 1'
_symmetry_space_group_name_H-M 'P -1'
_atom_sites_solution_hydrogens geom
_atom_sites_solution_primary direct
_atom_sites_solution_secondary difmap
_audit_creation_method SHELXL-97
_cell_angle_alpha 73.329(5)
_cell_angle_beta 73.970(5)
_cell_angle_gamma 74.984(5)
_cell_formula_units_Z 4
_cell_length_a 10.4274(6)
_cell_length_b 10.9471(6)
_cell_length_c 16.2952(10)
_cell_measurement_reflns_used 31243
_cell_measurement_temperature 173(2)
_cell_measurement_theta_max 27.8
_cell_measurement_theta_min 3.7
_cell_volume 1679.63(18)
_computing_cell_refinement 'X-Area (Stoe & Cie, 2001)'
_computing_data_collection 'X-Area (Stoe & Cie, 2001)'
_computing_data_reduction 'X-Area (Stoe & Cie, 2001)'
_computing_molecular_graphics 'XP in SHELXTL-Plus (Sheldrick, 1991)'
_computing_publication_material SHELXL97
_computing_structure_refinement 'SHELXL97 (Sheldrick, 1997) '
_computing_structure_solution 'SHELXS97 (Sheldrick, 1990) '
_diffrn_ambient_temperature 173(2)
_diffrn_measured_fraction_theta_full 0.996
_diffrn_measured_fraction_theta_max 0.986
_diffrn_measurement_device_type 'STOE IPDS II two-circle-diffractometer'
_diffrn_measurement_method \w
_diffrn_radiation_monochromator graphite
_diffrn_radiation_source 'fine-focus sealed tube'
_diffrn_radiation_type MoK\a
_diffrn_radiation_wavelength 0.71073
_diffrn_reflns_av_R_equivalents 0.0736
_diffrn_reflns_av_sigmaI/netI 0.0396
_diffrn_reflns_limit_h_max 13
_diffrn_reflns_limit_h_min -13
_diffrn_reflns_limit_k_max 14
_diffrn_reflns_limit_k_min -14
_diffrn_reflns_limit_l_max 21
_diffrn_reflns_limit_l_min -21
_diffrn_reflns_number 34734
_diffrn_reflns_theta_full 25.00
_diffrn_reflns_theta_max 27.66
_diffrn_reflns_theta_min 3.68
_diffrn_standards_number 0
_exptl_absorpt_coefficient_mu 0.089
_exptl_absorpt_correction_type none
_exptl_crystal_colour colourless
_exptl_crystal_density_diffrn 1.322
_exptl_crystal_density_method 'not measured'
_exptl_crystal_description block
_exptl_crystal_F_000 704
_exptl_crystal_size_max 0.42
_exptl_crystal_size_mid 0.38
_exptl_crystal_size_min 0.34
_refine_diff_density_max 0.304
_refine_diff_density_min -0.292
_refine_diff_density_rms 0.045
_refine_ls_extinction_method none
_refine_ls_goodness_of_fit_ref 1.025
_refine_ls_hydrogen_treatment constr
_refine_ls_matrix_type full
_refine_ls_number_parameters 455
_refine_ls_number_reflns 7731
_refine_ls_number_restraints 0
_refine_ls_restrained_S_all 1.025
_refine_ls_R_factor_all 0.0495
_refine_ls_R_factor_gt 0.0446
_refine_ls_shift/su_max 0.000
_refine_ls_shift/su_mean 0.000
_refine_ls_structure_factor_coef Fsqd
_refine_ls_weighting_details 'calc w=1/[\s^2^(Fo^2^)+(0.0589P)^2^+0.4871P] where P=(Fo^2^+2Fc^2^)/3'
_refine_ls_weighting_scheme calc
_refine_ls_wR_factor_gt 0.1178
_refine_ls_wR_factor_ref 0.1215
_reflns_number_gt 6935
_reflns_number_total 7731
_reflns_threshold_expression I>2\s(I)
_cod_data_source_file ic9013015_si_001_1.cif
_cod_data_source_block wa809_Compound_2
_cod_depositor_comments
;
The following automatic conversions were performed:
'_symmetry_cell_setting' value 'Triclinic' changed to 'triclinic'
according to '/home/saulius/struct/CIF-dictionaries/cif_core.dic'
dictionary named 'cif_core.dic' version 2.4.1 from 2010-06-29.

Automatic conversion script
Id: cif_fix_enum 1527 2010-12-29 10:47:43Z saulius 
;
_cod_original_cell_volume 1679.63(17)
_cod_database_code 4303316

loop_
_symmetry_equiv_pos_as_xyz
'x, y, z'
'-x, -y, -z'

loop_
_atom_site_label
_atom_site_type_symbol
_atom_site_fract_x
_atom_site_fract_y
_atom_site_fract_z
_atom_site_U_iso_or_equiv
_atom_site_adp_type
_atom_site_occupancy
_atom_site_symmetry_multiplicity
_atom_site_calc_flag
_atom_site_refinement_flags
_atom_site_disorder_assembly
_atom_site_disorder_group
O1 O 0.39396(9) 0.38333(9) 0.41545(6) 0.0316(2) Uani 1 1 d . . .
O2 O 0.19886(10) 0.36945(9) 0.13405(6) 0.0341(2) Uani 1 1 d . . .
C1 C 0.34490(12) 0.38106(12) 0.34516(8) 0.0259(2) Uani 1 1 d . . .
C2 C 0.31049(12) 0.49580(11) 0.28595(8) 0.0251(2) Uani 1 1 d . . .
C3 C 0.25944(12) 0.49559(12) 0.21359(8) 0.0269(2) Uani 1 1 d . . .
H3 H 0.2362 0.5748 0.1728 0.032 Uiso 1 1 calc R . .
C4 C 0.24374(12) 0.38056(12) 0.20267(8) 0.0272(2) Uani 1 1 d . . .
C5 C 0.27229(12) 0.26061(12) 0.26577(8) 0.0275(2) Uani 1 1 d . . .
C6 C 0.32162(12) 0.26164(12) 0.33887(8) 0.0273(2) Uani 1 1 d . . .
C7 C 0.34030(14) 0.14516(13) 0.40523(9) 0.0337(3) Uani 1 1 d . . .
H7 H 0.3725 0.1449 0.4545 0.040 Uiso 1 1 calc R . .
C8 C 0.31194(15) 0.03327(13) 0.39827(10) 0.0393(3) Uani 1 1 d . . .
H8 H 0.3229 -0.0435 0.4434 0.047 Uiso 1 1 calc R . .
C9 C 0.26670(15) 0.03114(13) 0.32481(10) 0.0394(3) Uani 1 1 d . . .
H9 H 0.2494 -0.0474 0.3202 0.047 Uiso 1 1 calc R . .
C10 C 0.24748(14) 0.14209(13) 0.25986(10) 0.0344(3) Uani 1 1 d . . .
H10 H 0.2173 0.1395 0.2105 0.041 Uiso 1 1 calc R . .
C11 C 0.32727(12) 0.61953(11) 0.30345(8) 0.0253(2) Uani 1 1 d . . .
H11 H 0.4182 0.6003 0.3186 0.030 Uiso 1 1 calc R . .
N11 N 0.32660(10) 0.73210(10) 0.22864(7) 0.0257(2) Uani 1 1 d . . .
N12 N 0.21034(11) 0.79551(10) 0.19975(8) 0.0316(2) Uani 1 1 d . . .
C13 C 0.24763(14) 0.89679(12) 0.13721(9) 0.0321(3) Uani 1 1 d . . .
H13 H 0.1877 0.9601 0.1045 0.038 Uiso 1 1 calc R . .
C14 C 0.38533(14) 0.89933(13) 0.12523(9) 0.0323(3) Uani 1 1 d . . .
H14 H 0.4350 0.9612 0.0845 0.039 Uiso 1 1 calc R . .
C15 C 0.43245(12) 0.79261(12) 0.18541(8) 0.0288(3) Uani 1 1 d . . .
H15 H 0.5224 0.7661 0.1950 0.035 Uiso 1 1 calc R . .
N21 N 0.22581(11) 0.65081(10) 0.38022(7) 0.0273(2) Uani 1 1 d . . .
N22 N 0.26354(13) 0.69483(13) 0.43801(8) 0.0384(3) Uani 1 1 d . . .
C23 C 0.15172(17) 0.70899(15) 0.50060(10) 0.0421(3) Uani 1 1 d . . .
H23 H 0.1464 0.7388 0.5510 0.051 Uiso 1 1 calc R . .
C24 C 0.04257(15) 0.67483(15) 0.48371(10) 0.0414(3) Uani 1 1 d . . .
H24 H -0.0472 0.6767 0.5186 0.050 Uiso 1 1 calc R . .
C25 C 0.09456(14) 0.63801(15) 0.40544(10) 0.0370(3) Uani 1 1 d . . .
H25 H 0.0471 0.6090 0.3749 0.044 Uiso 1 1 calc R . .
C31 C 0.54016(15) 0.34646(18) 0.40186(10) 0.0454(4) Uani 1 1 d . . .
H31A H 0.5683 0.2541 0.4012 0.068 Uiso 1 1 calc R . .
H31B H 0.5697 0.3618 0.4495 0.068 Uiso 1 1 calc R . .
H31C H 0.5817 0.3985 0.3457 0.068 Uiso 1 1 calc R . .
C32 C 0.15136(16) 0.48775(14) 0.07567(10) 0.0385(3) Uani 1 1 d . . .
H32A H 0.0768 0.5417 0.1090 0.058 Uiso 1 1 calc R . .
H32B H 0.1187 0.4676 0.0311 0.058 Uiso 1 1 calc R . .
H32C H 0.2260 0.5349 0.0470 0.058 Uiso 1 1 calc R . .
O1A O 0.04223(9) 0.96586(9) 0.72344(6) 0.0317(2) Uani 1 1 d . . .
O2A O 0.41125(10) 0.64698(9) 0.92202(6) 0.0324(2) Uani 1 1 d . . .
C1A C 0.13515(11) 0.88930(11) 0.77282(8) 0.0229(2) Uani 1 1 d . . .
C2A C 0.19020(11) 0.94380(11) 0.81800(8) 0.0221(2) Uani 1 1 d . . .
C3A C 0.28403(12) 0.86386(11) 0.87033(8) 0.0248(2) Uani 1 1 d . . .
H3A H 0.3214 0.9016 0.9019 0.030 Uiso 1 1 calc R . .
C4A C 0.32053(12) 0.73213(11) 0.87514(8) 0.0245(2) Uani 1 1 d . . .
C5A C 0.26141(12) 0.67213(11) 0.83099(7) 0.0232(2) Uani 1 1 d . . .
C6A C 0.16645(11) 0.75201(11) 0.77991(8) 0.0226(2) Uani 1 1 d . . .
C7A C 0.10220(12) 0.69309(12) 0.73908(8) 0.0264(2) Uani 1 1 d . . .
H7A H 0.0381 0.7456 0.7053 0.032 Uiso 1 1 calc R . .
C8A C 0.13225(13) 0.56052(12) 0.74822(9) 0.0296(3) Uani 1 1 d . . .
H8A H 0.0885 0.5219 0.7210 0.036 Uiso 1 1 calc R . .
C9A C 0.22785(14) 0.48152(12) 0.79791(9) 0.0305(3) Uani 1 1 d . . .
H9A H 0.2484 0.3901 0.8035 0.037 Uiso 1 1 calc R . .
C10A C 0.29154(13) 0.53531(12) 0.83831(8) 0.0281(2) Uani 1 1 d . . .
H10A H 0.3560 0.4810 0.8713 0.034 Uiso 1 1 calc R . .
C11A C 0.14719(11) 1.09041(11) 0.80902(8) 0.0225(2) Uani 1 1 d . . .
H11A H 0.0525 1.1161 0.7990 0.027 Uiso 1 1 calc R . .
N11A N 0.14382(9) 1.13262(9) 0.88753(7) 0.0230(2) Uani 1 1 d . . .
N12A N 0.26030(10) 1.13841(10) 0.90744(7) 0.0278(2) Uani 1 1 d . . .
C13A C 0.21672(14) 1.18648(12) 0.97909(8) 0.0303(3) Uani 1 1 d . . .
H13A H 0.2754 1.2024 1.0086 0.036 Uiso 1 1 calc R . .
C14A C 0.07474(15) 1.21064(13) 1.00567(9) 0.0347(3) Uani 1 1 d . . .
H14A H 0.0205 1.2440 1.0547 0.042 Uiso 1 1 calc R . .
C15A C 0.03127(13) 1.17530(12) 0.94496(9) 0.0309(3) Uani 1 1 d . . .
H15A H -0.0604 1.1800 0.9436 0.037 Uiso 1 1 calc R . .
N21A N 0.23241(10) 1.16009(9) 0.73272(7) 0.0233(2) Uani 1 1 d . . .
N22A N 0.17624(11) 1.27897(10) 0.68803(7) 0.0293(2) Uani 1 1 d . . .
C23A C 0.28016(15) 1.31875(13) 0.62634(9) 0.0342(3) Uani 1 1 d . . .
H23A H 0.2725 1.3989 0.5838 0.041 Uiso 1 1 calc R . .
C24A C 0.40292(14) 1.22833(14) 0.63134(9) 0.0363(3) Uani 1 1 d . . .
H24A H 0.4905 1.2355 0.5950 0.044 Uiso 1 1 calc R . .
C25A C 0.36814(13) 1.12749(13) 0.70042(9) 0.0315(3) Uani 1 1 d . . .
H25A H 0.4276 1.0499 0.7215 0.038 Uiso 1 1 calc R . .
C31A C 0.10057(19) 1.00460(15) 0.63097(10) 0.0453(4) Uani 1 1 d . . .
H31D H 0.1596 1.0662 0.6217 0.068 Uiso 1 1 calc R . .
H31E H 0.0276 1.0462 0.5990 0.068 Uiso 1 1 calc R . .
H31F H 0.1542 0.9278 0.6094 0.068 Uiso 1 1 calc R . .
C32A C 0.47102(16) 0.69915(15) 0.96982(11) 0.0419(3) Uani 1 1 d . . .
H32D H 0.5218 0.7644 0.9291 0.063 Uiso 1 1 calc R . .
H32E H 0.5331 0.6291 1.0007 0.063 Uiso 1 1 calc R . .
H32F H 0.3993 0.7398 1.0126 0.063 Uiso 1 1 calc R . .

loop_
_atom_site_aniso_label
_atom_site_aniso_U_11
_atom_site_aniso_U_22
_atom_site_aniso_U_33
_atom_site_aniso_U_23
_atom_site_aniso_U_13
_atom_site_aniso_U_12
O1 0.0330(5) 0.0360(5) 0.0244(4) -0.0037(4) -0.0092(4) -0.0053(4)
O2 0.0442(5) 0.0298(5) 0.0329(5) -0.0091(4) -0.0151(4) -0.0061(4)
C1 0.0257(5) 0.0271(6) 0.0226(6) -0.0053(5) -0.0045(4) -0.0022(4)
C2 0.0255(5) 0.0229(5) 0.0263(6) -0.0063(5) -0.0057(4) -0.0028(4)
C3 0.0309(6) 0.0229(5) 0.0263(6) -0.0041(5) -0.0088(5) -0.0034(4)
C4 0.0284(6) 0.0266(6) 0.0267(6) -0.0085(5) -0.0062(5) -0.0027(4)
C5 0.0264(5) 0.0224(5) 0.0309(6) -0.0074(5) -0.0036(5) -0.0014(4)
C6 0.0260(5) 0.0229(6) 0.0274(6) -0.0050(5) -0.0020(5) -0.0005(4)
C7 0.0354(6) 0.0269(6) 0.0313(7) -0.0018(5) -0.0059(5) -0.0003(5)
C8 0.0436(7) 0.0225(6) 0.0398(8) -0.0004(5) -0.0024(6) -0.0008(5)
C9 0.0443(7) 0.0220(6) 0.0472(9) -0.0099(6) -0.0020(6) -0.0046(5)
C10 0.0368(7) 0.0264(6) 0.0397(8) -0.0123(6) -0.0055(6) -0.0034(5)
C11 0.0258(5) 0.0248(5) 0.0259(6) -0.0054(5) -0.0076(4) -0.0046(4)
N11 0.0272(5) 0.0230(5) 0.0277(5) -0.0044(4) -0.0081(4) -0.0053(4)
N12 0.0271(5) 0.0262(5) 0.0401(6) -0.0018(5) -0.0117(5) -0.0050(4)
C13 0.0373(7) 0.0234(6) 0.0350(7) -0.0028(5) -0.0116(5) -0.0056(5)
C14 0.0380(7) 0.0295(6) 0.0296(6) -0.0065(5) -0.0023(5) -0.0126(5)
C15 0.0267(6) 0.0321(6) 0.0301(6) -0.0109(5) -0.0034(5) -0.0090(5)
N21 0.0313(5) 0.0262(5) 0.0263(5) -0.0076(4) -0.0076(4) -0.0060(4)
N22 0.0497(7) 0.0442(7) 0.0303(6) -0.0145(5) -0.0088(5) -0.0176(5)
C23 0.0571(9) 0.0412(8) 0.0293(7) -0.0137(6) -0.0043(6) -0.0110(7)
C24 0.0387(7) 0.0385(7) 0.0384(8) -0.0098(6) 0.0018(6) -0.0027(6)
C25 0.0303(6) 0.0425(8) 0.0398(8) -0.0147(6) -0.0066(5) -0.0050(5)
C31 0.0346(7) 0.0639(10) 0.0340(8) 0.0006(7) -0.0139(6) -0.0100(7)
C32 0.0521(8) 0.0371(7) 0.0313(7) -0.0030(6) -0.0188(6) -0.0120(6)
O1A 0.0357(5) 0.0254(4) 0.0373(5) -0.0100(4) -0.0194(4) 0.0038(4)
O2A 0.0386(5) 0.0262(4) 0.0364(5) -0.0097(4) -0.0208(4) 0.0032(4)
C1A 0.0239(5) 0.0210(5) 0.0233(6) -0.0061(4) -0.0060(4) -0.0014(4)
C2A 0.0225(5) 0.0194(5) 0.0236(5) -0.0066(4) -0.0031(4) -0.0028(4)
C3A 0.0258(5) 0.0242(6) 0.0272(6) -0.0092(5) -0.0078(4) -0.0036(4)
C4A 0.0258(5) 0.0239(5) 0.0229(6) -0.0057(4) -0.0075(4) -0.0007(4)
C5A 0.0278(5) 0.0211(5) 0.0195(5) -0.0058(4) -0.0039(4) -0.0030(4)
C6A 0.0245(5) 0.0219(5) 0.0208(5) -0.0065(4) -0.0033(4) -0.0034(4)
C7A 0.0280(5) 0.0252(6) 0.0279(6) -0.0095(5) -0.0072(5) -0.0032(4)
C8A 0.0345(6) 0.0270(6) 0.0311(6) -0.0114(5) -0.0070(5) -0.0074(5)
C9A 0.0418(7) 0.0203(5) 0.0291(6) -0.0075(5) -0.0065(5) -0.0048(5)
C10A 0.0382(6) 0.0214(5) 0.0233(6) -0.0044(5) -0.0086(5) -0.0020(5)
C11A 0.0222(5) 0.0202(5) 0.0261(6) -0.0080(4) -0.0050(4) -0.0031(4)
N11A 0.0219(4) 0.0211(4) 0.0264(5) -0.0083(4) -0.0037(4) -0.0037(3)
N12A 0.0271(5) 0.0285(5) 0.0316(6) -0.0094(4) -0.0090(4) -0.0063(4)
C13A 0.0437(7) 0.0244(6) 0.0259(6) -0.0049(5) -0.0121(5) -0.0080(5)
C14A 0.0438(7) 0.0309(6) 0.0267(6) -0.0114(5) 0.0004(5) -0.0059(5)
C15A 0.0272(6) 0.0298(6) 0.0335(7) -0.0127(5) 0.0010(5) -0.0039(5)
N21A 0.0254(5) 0.0205(4) 0.0242(5) -0.0059(4) -0.0065(4) -0.0027(4)
N22A 0.0362(5) 0.0199(5) 0.0306(6) -0.0049(4) -0.0097(4) -0.0021(4)
C23A 0.0473(8) 0.0266(6) 0.0266(6) -0.0030(5) -0.0060(5) -0.0094(5)
C24A 0.0353(7) 0.0413(7) 0.0283(7) -0.0055(6) -0.0002(5) -0.0107(6)
C25A 0.0255(6) 0.0343(7) 0.0299(6) -0.0056(5) -0.0035(5) -0.0023(5)
C31A 0.0729(11) 0.0330(7) 0.0353(8) -0.0003(6) -0.0287(8) -0.0097(7)
C32A 0.0456(8) 0.0376(7) 0.0517(9) -0.0166(7) -0.0308(7) 0.0046(6)

loop_
_atom_type_symbol
_atom_type_description
_atom_type_scat_dispersion_real
_atom_type_scat_dispersion_imag
_atom_type_scat_source
C C 0.0033 0.0016 'International Tables Vol C Tables 4.2.6.8 and 6.1.1.4'
H H 0.0000 0.0000 'International Tables Vol C Tables 4.2.6.8 and 6.1.1.4'
N N 0.0061 0.0033 'International Tables Vol C Tables 4.2.6.8 and 6.1.1.4'
O O 0.0106 0.0060 'International Tables Vol C Tables 4.2.6.8 and 6.1.1.4'

loop_
_geom_angle_atom_site_label_1
_geom_angle_atom_site_label_2
_geom_angle_atom_site_label_3
_geom_angle
_geom_angle_site_symmetry_1
_geom_angle_site_symmetry_3
_geom_angle_publ_flag
C1 O1 C31 113.25(10) . . ?
C4 O2 C32 116.98(10) . . ?
C2 C1 O1 119.39(11) . . ?
C2 C1 C6 121.05(11) . . ?
O1 C1 C6 119.41(11) . . ?
C1 C2 C3 120.24(11) . . ?
C1 C2 C11 116.83(11) . . ?
C3 C2 C11 122.91(11) . . ?
C4 C3 C2 120.01(11) . . ?
C4 C3 H3 120.0 . . ?
C2 C3 H3 120.0 . . ?
O2 C4 C3 124.53(11) . . ?
O2 C4 C5 114.58(11) . . ?
C3 C4 C5 120.89(11) . . ?
C10 C5 C6 118.89(12) . . ?
C10 C5 C4 122.22(12) . . ?
C6 C5 C4 118.84(11) . . ?
C7 C6 C5 119.17(12) . . ?
C7 C6 C1 122.01(12) . . ?
C5 C6 C1 118.76(11) . . ?
C8 C7 C6 120.20(13) . . ?
C8 C7 H7 119.9 . . ?
C6 C7 H7 119.9 . . ?
C7 C8 C9 120.71(13) . . ?
C7 C8 H8 119.6 . . ?
C9 C8 H8 119.6 . . ?
C10 C9 C8 120.36(13) . . ?
C10 C9 H9 119.8 . . ?
C8 C9 H9 119.8 . . ?
C9 C10 C5 120.62(13) . . ?
C9 C10 H10 119.7 . . ?
C5 C10 H10 119.7 . . ?
N21 C11 N11 110.78(10) . . ?
N21 C11 C2 110.30(10) . . ?
N11 C11 C2 114.99(10) . . ?
N21 C11 H11 106.8 . . ?
N11 C11 H11 106.8 . . ?
C2 C11 H11 106.8 . . ?
C15 N11 N12 112.02(10) . . ?
C15 N11 C11 126.07(10) . . ?
N12 N11 C11 121.66(10) . . ?
C13 N12 N11 103.92(10) . . ?
N12 C13 C14 112.29(12) . . ?
N12 C13 H13 123.9 . . ?
C14 C13 H13 123.9 . . ?
C15 C14 C13 104.66(11) . . ?
C15 C14 H14 127.7 . . ?
C13 C14 H14 127.7 . . ?
N11 C15 C14 107.11(11) . . ?
N11 C15 H15 126.4 . . ?
C14 C15 H15 126.4 . . ?
C25 N21 N22 112.41(11) . . ?
C25 N21 C11 128.64(11) . . ?
N22 N21 C11 118.91(10) . . ?
C23 N22 N21 104.05(12) . . ?
N22 C23 C24 112.17(13) . . ?
N22 C23 H23 123.9 . . ?
C24 C23 H23 123.9 . . ?
C25 C24 C23 104.44(13) . . ?
C25 C24 H24 127.8 . . ?
C23 C24 H24 127.8 . . ?
N21 C25 C24 106.94(13) . . ?
N21 C25 H25 126.5 . . ?
C24 C25 H25 126.5 . . ?
O1 C31 H31A 109.5 . . ?
O1 C31 H31B 109.5 . . ?
H31A C31 H31B 109.5 . . ?
O1 C31 H31C 109.5 . . ?
H31A C31 H31C 109.5 . . ?
H31B C31 H31C 109.5 . . ?
O2 C32 H32A 109.5 . . ?
O2 C32 H32B 109.5 . . ?
H32A C32 H32B 109.5 . . ?
O2 C32 H32C 109.5 . . ?
H32A C32 H32C 109.5 . . ?
H32B C32 H32C 109.5 . . ?
C1A O1A C31A 114.03(11) . . ?
C4A O2A C32A 117.21(10) . . ?
C2A C1A O1A 120.30(10) . . ?
C2A C1A C6A 120.92(10) . . ?
O1A C1A C6A 118.68(10) . . ?
C1A C2A C3A 120.07(10) . . ?
C1A C2A C11A 117.28(10) . . ?
C3A C2A C11A 122.65(10) . . ?
C4A C3A C2A 120.14(10) . . ?
C4A C3A H3A 119.9 . . ?
C2A C3A H3A 119.9 . . ?
O2A C4A C3A 124.96(11) . . ?
O2A C4A C5A 114.08(10) . . ?
C3A C4A C5A 120.95(10) . . ?
C6A C5A C10A 118.94(11) . . ?
C6A C5A C4A 118.65(10) . . ?
C10A C5A C4A 122.38(11) . . ?
C7A C6A C5A 119.26(10) . . ?
C7A C6A C1A 121.54(10) . . ?
C5A C6A C1A 119.17(10) . . ?
C8A C7A C6A 120.42(11) . . ?
C8A C7A H7A 119.8 . . ?
C6A C7A H7A 119.8 . . ?
C7A C8A C9A 120.30(11) . . ?
C7A C8A H8A 119.9 . . ?
C9A C8A H8A 119.9 . . ?
C10A C9A C8A 120.75(11) . . ?
C10A C9A H9A 119.6 . . ?
C8A C9A H9A 119.6 . . ?
C9A C10A C5A 120.32(11) . . ?
C9A C10A H10A 119.8 . . ?
C5A C10A H10A 119.8 . . ?
N21A C11A N11A 109.95(9) . . ?
N21A C11A C2A 111.20(9) . . ?
N11A C11A C2A 114.09(9) . . ?
N21A C11A H11A 107.1 . . ?
N11A C11A H11A 107.1 . . ?
C2A C11A H11A 107.1 . . ?
C15A N11A N12A 112.16(10) . . ?
C15A N11A C11A 126.47(10) . . ?
N12A N11A C11A 121.29(9) . . ?
C13A N12A N11A 103.99(10) . . ?
N12A C13A C14A 112.25(11) . . ?
N12A C13A H13A 123.9 . . ?
C14A C13A H13A 123.9 . . ?
C15A C14A C13A 104.58(11) . . ?
C15A C14A H14A 127.7 . . ?
C13A C14A H14A 127.7 . . ?
N11A C15A C14A 107.02(11) . . ?
N11A C15A H15A 126.5 . . ?
C14A C15A H15A 126.5 . . ?
C25A N21A N22A 112.20(10) . . ?
C25A N21A C11A 128.72(10) . . ?
N22A N21A C11A 118.93(9) . . ?
C23A N22A N21A 104.09(10) . . ?
N22A C23A C24A 112.16(12) . . ?
N22A C23A H23A 123.9 . . ?
C24A C23A H23A 123.9 . . ?
C25A C24A C23A 104.73(12) . . ?
C25A C24A H24A 127.6 . . ?
C23A C24A H24A 127.6 . . ?
N21A C25A C24A 106.81(12) . . ?
N21A C25A H25A 126.6 . . ?
C24A C25A H25A 126.6 . . ?
O1A C31A H31D 109.5 . . ?
O1A C31A H31E 109.5 . . ?
H31D C31A H31E 109.5 . . ?
O1A C31A H31F 109.5 . . ?
H31D C31A H31F 109.5 . . ?
H31E C31A H31F 109.5 . . ?
O2A C32A H32D 109.5 . . ?
O2A C32A H32E 109.5 . . ?
H32D C32A H32E 109.5 . . ?
O2A C32A H32F 109.5 . . ?
H32D C32A H32F 109.5 . . ?
H32E C32A H32F 109.5 . . ?

loop_
_geom_bond_atom_site_label_1
_geom_bond_atom_site_label_2
_geom_bond_distance
_geom_bond_site_symmetry_2
_geom_bond_publ_flag
O1 C1 1.3858(14) . ?
O1 C31 1.4429(17) . ?
O2 C4 1.3713(15) . ?
O2 C32 1.4312(16) . ?
C1 C2 1.3783(17) . ?
C1 C6 1.4261(17) . ?
C2 C3 1.4222(16) . ?
C2 C11 1.5226(16) . ?
C3 C4 1.3768(17) . ?
C3 H3 0.9500 . ?
C4 C5 1.4360(17) . ?
C5 C10 1.4209(17) . ?
C5 C6 1.4258(18) . ?
C6 C7 1.4247(17) . ?
C7 C8 1.374(2) . ?
C7 H7 0.9500 . ?
C8 C9 1.411(2) . ?
C8 H8 0.9500 . ?
C9 C10 1.374(2) . ?
C9 H9 0.9500 . ?
C10 H10 0.9500 . ?
C11 N21 1.4591(16) . ?
C11 N11 1.4639(15) . ?
C11 H11 1.0000 . ?
N11 C15 1.3546(16) . ?
N11 N12 1.3655(14) . ?
N12 C13 1.3324(17) . ?
C13 C14 1.4012(19) . ?
C13 H13 0.9500 . ?
C14 C15 1.3708(19) . ?
C14 H14 0.9500 . ?
C15 H15 0.9500 . ?
N21 C25 1.3481(17) . ?
N21 N22 1.3554(15) . ?
N22 C23 1.328(2) . ?
C23 C24 1.401(2) . ?
C23 H23 0.9500 . ?
C24 C25 1.372(2) . ?
C24 H24 0.9500 . ?
C25 H25 0.9500 . ?
C31 H31A 0.9800 . ?
C31 H31B 0.9800 . ?
C31 H31C 0.9800 . ?
C32 H32A 0.9800 . ?
C32 H32B 0.9800 . ?
C32 H32C 0.9800 . ?
O1A C1A 1.3826(13) . ?
O1A C31A 1.4426(19) . ?
O2A C4A 1.3715(14) . ?
O2A C32A 1.4245(16) . ?
C1A C2A 1.3748(15) . ?
C1A C6A 1.4303(15) . ?
C2A C3A 1.4280(16) . ?
C2A C11A 1.5254(15) . ?
C3A C4A 1.3776(16) . ?
C3A H3A 0.9500 . ?
C4A C5A 1.4334(16) . ?
C5A C6A 1.4238(16) . ?
C5A C10A 1.4250(16) . ?
C6A C7A 1.4225(16) . ?
C7A C8A 1.3758(17) . ?
C7A H7A 0.9500 . ?
C8A C9A 1.4122(18) . ?
C8A H8A 0.9500 . ?
C9A C10A 1.3740(18) . ?
C9A H9A 0.9500 . ?
C10A H10A 0.9500 . ?
C11A N21A 1.4541(15) . ?
C11A N11A 1.4688(14) . ?
C11A H11A 1.0000 . ?
N11A C15A 1.3533(15) . ?
N11A N12A 1.3616(13) . ?
N12A C13A 1.3349(16) . ?
C13A C14A 1.399(2) . ?
C13A H13A 0.9500 . ?
C14A C15A 1.3756(19) . ?
C14A H14A 0.9500 . ?
C15A H15A 0.9500 . ?
N21A C25A 1.3572(16) . ?
N21A N22A 1.3652(14) . ?
N22A C23A 1.3290(18) . ?
C23A C24A 1.407(2) . ?
C23A H23A 0.9500 . ?
C24A C25A 1.373(2) . ?
C24A H24A 0.9500 . ?
C25A H25A 0.9500 . ?
C31A H31D 0.9800 . ?
C31A H31E 0.9800 . ?
C31A H31F 0.9800 . ?
C32A H32D 0.9800 . ?
C32A H32E 0.9800 . ?
C32A H32F 0.9800 . ?

loop_
_geom_torsion_atom_site_label_1
_geom_torsion_atom_site_label_2
_geom_torsion_atom_site_label_3
_geom_torsion_atom_site_label_4
_geom_torsion
_geom_torsion_site_symmetry_1
_geom_torsion_site_symmetry_2
_geom_torsion_site_symmetry_3
_geom_torsion_site_symmetry_4
_geom_torsion_publ_flag
C31 O1 C1 C2 -99.91(14) . . . . ?
C31 O1 C1 C6 84.62(14) . . . . ?
O1 C1 C2 C3 -179.74(10) . . . . ?
C6 C1 C2 C3 -4.34(18) . . . . ?
O1 C1 C2 C11 -0.95(16) . . . . ?
C6 C1 C2 C11 174.46(10) . . . . ?
C1 C2 C3 C4 0.26(18) . . . . ?
C11 C2 C3 C4 -178.46(11) . . . . ?
C32 O2 C4 C3 -7.18(19) . . . . ?
C32 O2 C4 C5 171.77(11) . . . . ?
C2 C3 C4 O2 -178.21(11) . . . . ?
C2 C3 C4 C5 2.91(18) . . . . ?
O2 C4 C5 C10 -3.78(18) . . . . ?
C3 C4 C5 C10 175.20(12) . . . . ?
O2 C4 C5 C6 179.01(10) . . . . ?
C3 C4 C5 C6 -2.00(18) . . . . ?
C10 C5 C6 C7 -2.06(18) . . . . ?
C4 C5 C6 C7 175.24(11) . . . . ?
C10 C5 C6 C1 -179.27(11) . . . . ?
C4 C5 C6 C1 -1.97(17) . . . . ?
C2 C1 C6 C7 -171.97(12) . . . . ?
O1 C1 C6 C7 3.43(18) . . . . ?
C2 C1 C6 C5 5.15(18) . . . . ?
O1 C1 C6 C5 -179.45(10) . . . . ?
C5 C6 C7 C8 0.47(19) . . . . ?
C1 C6 C7 C8 177.58(12) . . . . ?
C6 C7 C8 C9 1.3(2) . . . . ?
C7 C8 C9 C10 -1.4(2) . . . . ?
C8 C9 C10 C5 -0.2(2) . . . . ?
C6 C5 C10 C9 1.96(19) . . . . ?
C4 C5 C10 C9 -175.25(13) . . . . ?
C1 C2 C11 N21 -70.04(13) . . . . ?
C3 C2 C11 N21 108.72(13) . . . . ?
C1 C2 C11 N11 163.82(10) . . . . ?
C3 C2 C11 N11 -17.42(16) . . . . ?
N21 C11 N11 C15 119.59(12) . . . . ?
C2 C11 N11 C15 -114.52(13) . . . . ?
N21 C11 N11 N12 -54.26(14) . . . . ?
C2 C11 N11 N12 71.63(14) . . . . ?
C15 N11 N12 C13 0.16(14) . . . . ?
C11 N11 N12 C13 174.80(11) . . . . ?
N11 N12 C13 C14 0.22(15) . . . . ?
N12 C13 C14 C15 -0.50(16) . . . . ?
N12 N11 C15 C14 -0.48(14) . . . . ?
C11 N11 C15 C14 -174.84(11) . . . . ?
C13 C14 C15 N11 0.57(14) . . . . ?
N11 C11 N21 C25 90.37(15) . . . . ?
C2 C11 N21 C25 -38.09(17) . . . . ?
N11 C11 N21 N22 -92.18(13) . . . . ?
C2 C11 N21 N22 139.35(11) . . . . ?
C25 N21 N22 C23 0.16(16) . . . . ?
C11 N21 N22 C23 -177.69(12) . . . . ?
N21 N22 C23 C24 -0.09(17) . . . . ?
N22 C23 C24 C25 -0.01(18) . . . . ?
N22 N21 C25 C24 -0.17(16) . . . . ?
C11 N21 C25 C24 177.41(12) . . . . ?
C23 C24 C25 N21 0.10(16) . . . . ?
C31A O1A C1A C2A 98.31(13) . . . . ?
C31A O1A C1A C6A -85.26(14) . . . . ?
O1A C1A C2A C3A 178.73(11) . . . . ?
C6A C1A C2A C3A 2.38(18) . . . . ?
O1A C1A C2A C11A -1.53(16) . . . . ?
C6A C1A C2A C11A -177.89(10) . . . . ?
C1A C2A C3A C4A 0.53(18) . . . . ?
C11A C2A C3A C4A -179.18(11) . . . . ?
C32A O2A C4A C3A 0.56(19) . . . . ?
C32A O2A C4A C5A -178.15(12) . . . . ?
C2A C3A C4A O2A 178.81(11) . . . . ?
C2A C3A C4A C5A -2.55(18) . . . . ?
O2A C4A C5A C6A -179.59(10) . . . . ?
C3A C4A C5A C6A 1.64(18) . . . . ?
O2A C4A C5A C10A 2.11(17) . . . . ?
C3A C4A C5A C10A -176.66(12) . . . . ?
C10A C5A C6A C7A 1.27(17) . . . . ?
C4A C5A C6A C7A -177.09(11) . . . . ?
C10A C5A C6A C1A 179.58(11) . . . . ?
C4A C5A C6A C1A 1.22(17) . . . . ?
C2A C1A C6A C7A 175.03(11) . . . . ?
O1A C1A C6A C7A -1.38(17) . . . . ?
C2A C1A C6A C5A -3.24(17) . . . . ?
O1A C1A C6A C5A -179.65(10) . . . . ?
C5A C6A C7A C8A -0.53(18) . . . . ?
C1A C6A C7A C8A -178.80(11) . . . . ?
C6A C7A C8A C9A -0.34(19) . . . . ?
C7A C8A C9A C10A 0.5(2) . . . . ?
C8A C9A C10A C5A 0.3(2) . . . . ?
C6A C5A C10A C9A -1.17(18) . . . . ?
C4A C5A C10A C9A 177.13(12) . . . . ?
C1A C2A C11A N21A -86.58(12) . . . . ?
C3A C2A C11A N21A 93.14(13) . . . . ?
C1A C2A C11A N11A 148.36(10) . . . . ?
C3A C2A C11A N11A -31.91(15) . . . . ?
N21A C11A N11A C15A 127.45(12) . . . . ?
C2A C11A N11A C15A -106.84(13) . . . . ?
N21A C11A N11A N12A -49.12(13) . . . . ?
C2A C11A N11A N12A 76.59(13) . . . . ?
C15A N11A N12A C13A -0.17(14) . . . . ?
C11A N11A N12A C13A 176.86(10) . . . . ?
N11A N12A C13A C14A 0.42(14) . . . . ?
N12A C13A C14A C15A -0.51(15) . . . . ?
N12A N11A C15A C14A -0.14(15) . . . . ?
C11A N11A C15A C14A -176.98(11) . . . . ?
C13A C14A C15A N11A 0.38(14) . . . . ?
N11A C11A N21A C25A 89.43(14) . . . . ?
C2A C11A N21A C25A -37.92(16) . . . . ?
N11A C11A N21A N22A -85.81(12) . . . . ?
C2A C11A N21A N22A 146.85(10) . . . . ?
C25A N21A N22A C23A 0.81(14) . . . . ?
C11A N21A N22A C23A 176.80(10) . . . . ?
N21A N22A C23A C24A -0.92(15) . . . . ?
N22A C23A C24A C25A 0.70(16) . . . . ?
N22A N21A C25A C24A -0.40(15) . . . . ?
C11A N21A C25A C24A -175.90(11) . . . . ?
C23A C24A C25A N21A -0.17(15) . . . . ?
